data_7246095
loop_
_publ_author_name
'Rekha Rout, Smruti'
'Kenguva, Gowtham'
'Giri, Lopamudra'
'Dandela, Rambabu'

_publ_section_title
;
 Novel salts of the antiemetic drug domperidone: synthesis,
 characterization and physicochemical property investigation
;
_journal_issue 4
_journal_name_full CrystEngComm
_journal_page_first 513
_journal_page_last 524
_journal_paper_doi 10.1039/D2CE00902A
_journal_volume 25
_journal_year 2023
_chemical_formula_moiety 'C22 H25 Cl N5 O2,C2 O4'
_chemical_formula_sum 'C24 H25 Cl N5 O6'
_chemical_formula_weight 514.94
_space_group_crystal_system monoclinic
_space_group_IT_number 14
_space_group_name_Hall '-P 2yn'
_space_group_name_H-M_alt 'P 1 21/n 1'
_atom_sites_solution_hydrogens mixed
_audit_creation_method SHELXL-2018/3
_audit_update_record
;
2022-06-30 deposited with the CCDC.	2022-12-12 downloaded from the CCDC.
;
_cell_angle_alpha 90
_cell_angle_beta 103.04(1)
_cell_angle_gamma 90
_cell_formula_units_Z 4
_cell_length_a 14.917(1)
_cell_length_b 10.099(1)
_cell_length_c 16.199(1)
_cell_measurement_reflns_used 3692
_cell_measurement_temperature 293(2)
_cell_measurement_theta_max 0.963
_cell_measurement_theta_min 0.946
_cell_volume 2377.4(3)
_computing_cell_refinement 'Bruker SHELXL'
_computing_data_collection 'Bruker APEX3'
_computing_data_reduction 'Bruker SAINT'
_computing_molecular_graphics 'Bruker SHELXTL'
_computing_publication_material 'Bruker SHELXTL'
_computing_structure_refinement 'SHELXL-2018/3 (Sheldrick, 2018)'
_computing_structure_solution 'SHELXT 2018/2 (Sheldrick, 2018)'
_diffrn_ambient_temperature 293(2)
_diffrn_measured_fraction_theta_full 0.998
_diffrn_measured_fraction_theta_max 0.997
_diffrn_measurement_device_type 'Bruker D8 Venture photon 100 CMOS detector'
_diffrn_measurement_method 'Omega and Phi scans'
_diffrn_radiation_type MoK\a
_diffrn_radiation_wavelength 0.71073
_diffrn_reflns_av_R_equivalents 0.0465
_diffrn_reflns_av_unetI/netI 0.0333
_diffrn_reflns_Laue_measured_fraction_full 0.998
_diffrn_reflns_Laue_measured_fraction_max 0.997
_diffrn_reflns_limit_h_max 18
_diffrn_reflns_limit_h_min -18
_diffrn_reflns_limit_k_max 12
_diffrn_reflns_limit_k_min -12
_diffrn_reflns_limit_l_max 20
_diffrn_reflns_limit_l_min -20
_diffrn_reflns_number 23969
_diffrn_reflns_point_group_measured_fraction_full 0.998
_diffrn_reflns_point_group_measured_fraction_max 0.997
_diffrn_reflns_theta_full 25.242
_diffrn_reflns_theta_max 26.398
_diffrn_reflns_theta_min 2.394
_diffrn_source microfocus
_exptl_absorpt_coefficient_mu 0.212
_exptl_absorpt_correction_T_max 0.963
_exptl_absorpt_correction_T_min 0.946
_exptl_absorpt_correction_type multi-scan
_exptl_crystal_colour colorless
_exptl_crystal_density_diffrn 1.439
_exptl_crystal_description block
_exptl_crystal_F_000 1076.0
_exptl_crystal_size_max 0.26
_exptl_crystal_size_mid 0.22
_exptl_crystal_size_min 0.18
_refine_diff_density_max 0.470
_refine_diff_density_min -0.335
_refine_diff_density_rms 0.070
_refine_ls_extinction_method none
_refine_ls_goodness_of_fit_ref 0.982
_refine_ls_hydrogen_treatment mixed
_refine_ls_matrix_type full
_refine_ls_number_parameters 337
_refine_ls_number_reflns 4883
_refine_ls_number_restraints 0
_refine_ls_restrained_S_all 0.982
_refine_ls_R_factor_all 0.0661
_refine_ls_R_factor_gt 0.0454
_refine_ls_shift/su_max 0.000
_refine_ls_shift/su_mean 0.000
_refine_ls_structure_factor_coef Fsqd
_refine_ls_weighting_details 'w=1/[\s^2^(Fo^2^)+(0.1000P)^2^+0.6346P] where P=(Fo^2^+2Fc^2^)/3'
_refine_ls_weighting_scheme calc
_refine_ls_wR_factor_gt 0.1316
_refine_ls_wR_factor_ref 0.1580
_reflns_Friedel_coverage 0.000
_reflns_number_gt 3692
_reflns_number_total 4882
_reflns_threshold_expression 'I > 2\s(I)'
_cod_data_source_file d2ce00902a2.cif
_cod_data_source_block DomOxa_1_0m_a_a
_cod_depositor_comments 'Adding full bibliography for 7246090--7246098.cif.'
_cod_original_cell_volume 2377.3(2)
_cod_original_sg_symbol_H-M 'P 21/n'
_cod_original_formula_sum 'C24 H25 Cl N5 O6 '
_cod_database_code 7246095
_shelx_shelxl_version_number 2018/3
_shelx_space_group_comment
;
The symmetry employed for this shelxl refinement is uniquely defined
by the following loop, which should always be used as a source of
symmetry information in preference to the above space-group names.
They are only intended as comments.
;

loop_
_space_group_symop_operation_xyz
'x, y, z'
'-x+1/2, y+1/2, -z+1/2'
'-x, -y, -z'
'x-1/2, -y-1/2, z-1/2'

loop_
_atom_site_label
_atom_site_type_symbol
_atom_site_fract_x
_atom_site_fract_y
_atom_site_fract_z
_atom_site_U_iso_or_equiv
_atom_site_adp_type
_atom_site_occupancy
_atom_site_site_symmetry_order
_atom_site_calc_flag
_atom_site_refinement_flags_posn
_atom_site_refinement_flags_adp
_atom_site_refinement_flags_occupancy
_atom_site_disorder_assembly
_atom_site_disorder_group
Cl1 Cl 0.61452(5) 0.36404(7) -0.00689(4) 0.0695(2) Uani 1 1 d . . . . .
O3 O 0.63435(10) 0.23829(16) 0.43408(9) 0.0467(4) Uani 1 1 d . . . . .
O2 O 0.99852(10) 0.56941(16) 0.34357(10) 0.0493(4) Uani 1 1 d . . . . .
N3 N 0.79469(11) 0.31182(16) 0.54887(10) 0.0330(4) Uani 1 1 d . . . . .
O4 O 0.58183(11) 0.40373(17) 0.50091(10) 0.0549(4) Uani 1 1 d . . . . .
O1 O 0.61921(12) -0.02266(18) 0.56416(11) 0.0594(5) Uani 1 1 d . . . . .
N4 N 0.86293(11) 0.44895(17) 0.32218(10) 0.0370(4) Uani 1 1 d . . . . .
N5 N 0.89903(12) 0.54301(17) 0.21158(11) 0.0376(4) Uani 1 1 d . . . . .
O5 O 0.41773(12) 0.3963(2) 0.39148(12) 0.0672(5) Uani 1 1 d . . . . .
O6 O 0.46628(13) 0.2338(2) 0.32247(12) 0.0707(6) Uani 1 1 d . . . . .
N2 N 0.63203(13) 0.12597(19) 0.67561(12) 0.0458(4) Uani 1 1 d . . . . .
N1 N 0.50157(15) 0.1208(2) 0.58002(14) 0.0501(5) Uani 1 1 d . . . . .
C17 C 0.81645(13) 0.47915(18) 0.18245(12) 0.0347(4) Uani 1 1 d . . . . .
C11 C 0.87326(13) 0.2462(2) 0.52196(12) 0.0357(4) Uani 1 1 d . . . . .
H11A H 0.871487 0.151610 0.531939 0.043 Uiso 1 1 calc R U . . .
H11B H 0.930941 0.280301 0.555301 0.043 Uiso 1 1 calc R U . . .
C22 C 0.79260(13) 0.41886(19) 0.25257(12) 0.0345(4) Uani 1 1 d . . . . .
C16 C 0.92824(14) 0.5255(2) 0.29684(13) 0.0371(4) Uani 1 1 d . . . . .
C13 C 0.86833(14) 0.4199(2) 0.41156(12) 0.0372(4) Uani 1 1 d . . . . .
H13 H 0.927276 0.454690 0.443672 0.045 Uiso 1 1 calc R U . . .
C18 C 0.76332(15) 0.4641(2) 0.10168(13) 0.0405(5) Uani 1 1 d . . . . .
H18 H 0.779849 0.501875 0.054909 0.049 Uiso 1 1 calc R U . . .
C1 C 0.57410(15) 0.2191(2) 0.69971(13) 0.0430(5) Uani 1 1 d . . . . .
C23 C 0.57405(14) 0.3190(2) 0.44470(13) 0.0384(5) Uani 1 1 d . . . . .
C15 C 0.79780(15) 0.45930(19) 0.53592(13) 0.0380(4) Uani 1 1 d . . . . .
H15A H 0.854437 0.494764 0.570396 0.046 Uiso 1 1 calc R U . . .
H15B H 0.746621 0.500822 0.553703 0.046 Uiso 1 1 calc R U . . .
C12 C 0.86787(15) 0.2716(2) 0.42863(12) 0.0380(4) Uani 1 1 d . . . . .
H12A H 0.811986 0.232655 0.395048 0.046 Uiso 1 1 calc R U . . .
H12B H 0.919910 0.230369 0.412160 0.046 Uiso 1 1 calc R U . . .
C10 C 0.79061(15) 0.2823(2) 0.63851(12) 0.0391(5) Uani 1 1 d . . . . .
H10A H 0.735097 0.321125 0.649744 0.047 Uiso 1 1 calc R U . . .
H10B H 0.842820 0.323596 0.676360 0.047 Uiso 1 1 calc R U . . .
C14 C 0.79264(15) 0.4906(2) 0.44367(13) 0.0397(5) Uani 1 1 d . . . . .
H14A H 0.798505 0.585445 0.436951 0.048 Uiso 1 1 calc R U . . .
H14B H 0.733110 0.463613 0.410068 0.048 Uiso 1 1 calc R U . . .
C9 C 0.79132(15) 0.1349(2) 0.65767(14) 0.0430(5) Uani 1 1 d . . . . .
H9A H 0.853531 0.108043 0.684432 0.052 Uiso 1 1 calc R U . . .
H9B H 0.772797 0.086404 0.604879 0.052 Uiso 1 1 calc R U . . .
C19 C 0.68384(16) 0.3896(2) 0.09389(13) 0.0429(5) Uani 1 1 d . . . . .
C6 C 0.49159(16) 0.2163(2) 0.63845(14) 0.0444(5) Uani 1 1 d . . . . .
C21 C 0.71265(14) 0.3453(2) 0.24317(13) 0.0398(5) Uani 1 1 d . . . . .
H21 H 0.696332 0.306175 0.289638 0.048 Uiso 1 1 calc R U . . .
C2 C 0.58520(17) 0.3029(2) 0.76834(15) 0.0505(6) Uani 1 1 d . . . . .
H2 H 0.639977 0.304962 0.809390 0.061 Uiso 1 1 calc R U . . .
C7 C 0.58655(17) 0.0649(2) 0.60172(15) 0.0482(5) Uani 1 1 d . . . . .
C20 C 0.65750(15) 0.3318(2) 0.16209(14) 0.0436(5) Uani 1 1 d . . . . .
H20 H 0.602926 0.283947 0.153737 0.052 Uiso 1 1 calc R U . . .
C24 C 0.48107(15) 0.3112(2) 0.38007(15) 0.0475(5) Uani 1 1 d . . . . .
C8 C 0.72748(16) 0.0987(3) 0.71533(14) 0.0498(6) Uani 1 1 d . . . . .
H8A H 0.734367 0.005366 0.729424 0.060 Uiso 1 1 calc R U . . .
H8B H 0.744825 0.148795 0.767606 0.060 Uiso 1 1 calc R U . . .
C5 C 0.41927(17) 0.2972(2) 0.64363(16) 0.0523(6) Uani 1 1 d . . . . .
H5A H 0.364768 0.296131 0.602213 0.063 Uiso 1 1 calc R U . . .
C3 C 0.51193(19) 0.3839(2) 0.77410(16) 0.0543(6) Uani 1 1 d . . . . .
H3 H 0.517614 0.441380 0.819843 0.065 Uiso 1 1 calc R U . . .
C4 C 0.43070(19) 0.3808(2) 0.71322(17) 0.0569(6) Uani 1 1 d . . . . .
H4 H 0.382547 0.436004 0.718923 0.068 Uiso 1 1 calc R U . . .
H111 H 0.4649(19) 0.098(3) 0.5401(18) 0.052(8) Uiso 1 1 d . . . . .
H112 H 0.7411(17) 0.280(2) 0.5146(15) 0.044(6) Uiso 1 1 d . . . . .
H113 H 0.924(2) 0.600(3) 0.1799(18) 0.068(8) Uiso 1 1 d . . . . .

loop_
_atom_site_aniso_label
_atom_site_aniso_U_11
_atom_site_aniso_U_22
_atom_site_aniso_U_33
_atom_site_aniso_U_23
_atom_site_aniso_U_13
_atom_site_aniso_U_12
Cl1 0.0759(5) 0.0750(5) 0.0431(3) 0.0056(3) -0.0171(3) -0.0241(4)
O3 0.0383(8) 0.0500(9) 0.0491(8) -0.0104(7) 0.0040(7) 0.0086(7)
O2 0.0382(8) 0.0578(9) 0.0475(8) 0.0003(7) 0.0004(7) -0.0141(7)
N3 0.0318(9) 0.0368(8) 0.0285(8) -0.0028(7) 0.0029(7) 0.0018(7)
O4 0.0449(9) 0.0633(10) 0.0519(9) -0.0219(8) 0.0015(7) 0.0101(8)
O1 0.0593(10) 0.0593(10) 0.0603(10) -0.0195(8) 0.0149(8) 0.0002(8)
N4 0.0340(9) 0.0445(9) 0.0303(8) 0.0012(7) 0.0028(7) -0.0073(7)
N5 0.0357(9) 0.0395(9) 0.0367(9) 0.0026(7) 0.0065(7) -0.0063(7)
O5 0.0416(9) 0.0783(12) 0.0725(12) -0.0296(10) -0.0064(8) 0.0213(9)
O6 0.0556(11) 0.0819(13) 0.0646(11) -0.0367(10) -0.0072(9) 0.0163(9)
N2 0.0444(10) 0.0506(10) 0.0445(10) -0.0053(8) 0.0142(8) -0.0030(8)
N1 0.0460(12) 0.0535(12) 0.0499(12) -0.0157(10) 0.0090(10) -0.0058(9)
C17 0.0341(10) 0.0308(9) 0.0385(10) 0.0015(8) 0.0068(8) -0.0014(8)
C11 0.0336(10) 0.0383(10) 0.0339(9) -0.0003(8) 0.0053(8) 0.0061(8)
C22 0.0338(10) 0.0348(9) 0.0331(9) -0.0012(8) 0.0039(8) -0.0019(8)
C16 0.0339(10) 0.0367(10) 0.0391(10) -0.0007(8) 0.0051(8) -0.0029(8)
C13 0.0359(11) 0.0441(11) 0.0294(9) 0.0004(8) 0.0026(8) -0.0038(8)
C18 0.0456(12) 0.0397(11) 0.0342(10) 0.0047(8) 0.0048(9) -0.0012(9)
C1 0.0477(12) 0.0431(11) 0.0414(11) 0.0012(9) 0.0171(9) -0.0066(9)
C23 0.0350(11) 0.0433(11) 0.0362(10) -0.0027(9) 0.0067(8) 0.0028(9)
C15 0.0388(11) 0.0347(10) 0.0392(10) -0.0041(8) 0.0062(9) 0.0017(8)
C12 0.0398(11) 0.0409(11) 0.0332(10) -0.0009(8) 0.0082(8) 0.0033(9)
C10 0.0429(11) 0.0451(11) 0.0296(9) -0.0030(8) 0.0088(8) -0.0013(9)
C14 0.0434(11) 0.0351(10) 0.0390(11) 0.0012(8) 0.0060(9) 0.0004(9)
C9 0.0402(12) 0.0488(12) 0.0398(11) 0.0049(9) 0.0084(9) 0.0057(9)
C19 0.0455(12) 0.0396(11) 0.0369(10) -0.0005(9) -0.0050(9) -0.0035(9)
C6 0.0481(12) 0.0412(11) 0.0460(12) -0.0061(9) 0.0151(10) -0.0092(9)
C21 0.0387(11) 0.0415(11) 0.0385(10) 0.0025(9) 0.0074(9) -0.0073(9)
C2 0.0549(14) 0.0556(13) 0.0423(11) -0.0034(10) 0.0138(10) -0.0073(11)
C7 0.0502(13) 0.0486(12) 0.0478(12) -0.0068(10) 0.0153(11) -0.0065(10)
C20 0.0393(11) 0.0404(11) 0.0470(12) -0.0008(9) 0.0011(9) -0.0086(9)
C24 0.0380(11) 0.0529(13) 0.0483(12) -0.0127(11) 0.0026(9) 0.0082(10)
C8 0.0535(14) 0.0564(14) 0.0400(12) 0.0115(10) 0.0115(10) 0.0065(11)
C5 0.0465(13) 0.0486(12) 0.0608(14) -0.0066(11) 0.0099(11) -0.0034(10)
C3 0.0648(16) 0.0504(13) 0.0508(13) -0.0112(11) 0.0196(12) -0.0036(12)
C4 0.0589(16) 0.0489(13) 0.0663(16) -0.0074(12) 0.0212(13) 0.0023(11)

loop_
_atom_type_symbol
_atom_type_description
_atom_type_scat_dispersion_real
_atom_type_scat_dispersion_imag
_atom_type_scat_source
C C 0.0033 0.0016 'International Tables Vol C Tables 4.2.6.8 and 6.1.1.4'
H H 0.0000 0.0000 'International Tables Vol C Tables 4.2.6.8 and 6.1.1.4'
Cl Cl 0.1484 0.1585 'International Tables Vol C Tables 4.2.6.8 and 6.1.1.4'
N N 0.0061 0.0033 'International Tables Vol C Tables 4.2.6.8 and 6.1.1.4'
O O 0.0106 0.0060 'International Tables Vol C Tables 4.2.6.8 and 6.1.1.4'

loop_
_geom_angle_atom_site_label_1
_geom_angle_atom_site_label_2
_geom_angle_atom_site_label_3
_geom_angle
_geom_angle_site_symmetry_1
_geom_angle_site_symmetry_3
_geom_angle_publ_flag
C11 N3 C10 113.63(15) . . ?
C11 N3 C15 110.31(15) . . ?
C10 N3 C15 109.96(15) . . ?
C16 N4 C22 109.65(16) . . ?
C16 N4 C13 121.56(16) . . ?
C22 N4 C13 128.52(16) . . ?
C16 N5 C17 110.09(17) . . ?
C7 N2 C1 109.28(19) . . ?
C7 N2 C8 122.75(19) . . ?
C1 N2 C8 127.84(19) . . ?
C7 N1 C6 110.5(2) . . ?
N5 C17 C18 131.03(18) . . ?
N5 C17 C22 107.26(17) . . ?
C18 C17 C22 121.64(18) . . ?
N3 C11 C12 110.29(15) . . ?
C21 C22 N4 132.90(18) . . ?
C21 C22 C17 120.89(18) . . ?
N4 C22 C17 106.20(17) . . ?
O2 C16 N5 127.64(19) . . ?
O2 C16 N4 125.55(19) . . ?
N5 C16 N4 106.80(17) . . ?
N4 C13 C14 111.41(17) . . ?
N4 C13 C12 112.06(16) . . ?
C14 C13 C12 111.39(17) . . ?
C17 C18 C19 116.34(19) . . ?
C2 C1 N2 132.3(2) . . ?
C2 C1 C6 120.8(2) . . ?
N2 C1 C6 106.92(19) . . ?
O4 C23 O3 126.9(2) . . ?
O4 C23 C24 117.18(18) . . ?
O3 C23 C24 115.94(18) . . ?
N3 C15 C14 110.37(16) . . ?
C11 C12 C13 110.24(16) . . ?
N3 C10 C9 113.16(16) . . ?
C15 C14 C13 111.29(17) . . ?
C10 C9 C8 112.59(19) . . ?
C20 C19 C18 123.23(19) . . ?
C20 C19 Cl1 118.07(17) . . ?
C18 C19 Cl1 118.69(17) . . ?
C5 C6 N1 131.7(2) . . ?
C5 C6 C1 121.6(2) . . ?
N1 C6 C1 106.6(2) . . ?
C22 C21 C20 117.91(19) . . ?
C1 C2 C3 117.7(2) . . ?
O1 C7 N1 128.2(2) . . ?
O1 C7 N2 125.2(2) . . ?
N1 C7 N2 106.6(2) . . ?
C19 C20 C21 120.0(2) . . ?
O6 C24 O5 121.4(2) . . ?
O6 C24 C23 122.8(2) . . ?
O5 C24 C23 115.76(19) . . ?
N2 C8 C9 111.71(18) . . ?
C6 C5 C4 117.3(2) . . ?
C4 C3 C2 121.2(2) . . ?
C3 C4 C5 121.4(2) . . ?

loop_
_geom_bond_atom_site_label_1
_geom_bond_atom_site_label_2
_geom_bond_distance
_geom_bond_site_symmetry_2
_geom_bond_publ_flag
Cl1 C19 1.743(2) . ?
O3 C23 1.254(2) . ?
O2 C16 1.229(2) . ?
N3 C11 1.495(2) . ?
N3 C10 1.497(2) . ?
N3 C15 1.506(3) . ?
O4 C23 1.236(3) . ?
O1 C7 1.235(3) . ?
N4 C16 1.377(3) . ?
N4 C22 1.389(3) . ?
N4 C13 1.462(2) . ?
N5 C16 1.363(3) . ?
N5 C17 1.376(3) . ?
O5 C24 1.321(3) . ?
O6 C24 1.199(3) . ?
N2 C7 1.381(3) . ?
N2 C1 1.391(3) . ?
N2 C8 1.450(3) . ?
N1 C7 1.359(3) . ?
N1 C6 1.383(3) . ?
C17 C18 1.377(3) . ?
C17 C22 1.403(3) . ?
C11 C12 1.518(3) . ?
C22 C21 1.384(3) . ?
C13 C14 1.523(3) . ?
C13 C12 1.523(3) . ?
C18 C19 1.386(3) . ?
C1 C2 1.377(3) . ?
C1 C6 1.396(3) . ?
C23 C24 1.540(3) . ?
C15 C14 1.512(3) . ?
C10 C9 1.520(3) . ?
C9 C8 1.521(3) . ?
C19 C20 1.382(3) . ?
C6 C5 1.371(3) . ?
C21 C20 1.390(3) . ?
C2 C3 1.385(4) . ?
C5 C4 1.388(3) . ?
C3 C4 1.379(4) . ?
